data_7117291
loop_
_publ_author_name
'Norio Nakata'
'Noriko Sekizawa'
'Akihiko Ishii'

_publ_section_title
;
 Cationic dinuclear platinum and palladium complexes with bridging
 hydrogermylene and hydrido ligands
;
_journal_name_full Chem.Commun.
_journal_page_first 10111
_journal_paper_doi 10.1039/C5cc03062E
_journal_volume 51
_journal_year 2015
_chemical_formula_moiety 'C72 H110 Cl Ge P4 Pt2, C18 H B F15'
_chemical_formula_sum 'C90 H111 B Cl F15 Ge P4 Pt2'
_chemical_formula_weight 2110.70
_space_group_IT_number 2
_symmetry_cell_setting triclinic
_symmetry_Int_Tables_number 2
_symmetry_space_group_name_Hall '-P 1'
_symmetry_space_group_name_H-M 'P -1'
_atom_sites_solution_hydrogens geom
_atom_sites_solution_primary direct
_atom_sites_solution_secondary difmap
_audit_creation_method SHELXL-97
_audit_update_record
;
2015-03-23 deposited with the CCDC.
2015-05-12 downloaded from the CCDC.
;
_cell_angle_alpha 92.6870(10)
_cell_angle_beta 105.9720(10)
_cell_angle_gamma 96.8460(10)
_cell_formula_units_Z 2
_cell_length_a 13.4568(16)
_cell_length_b 18.179(2)
_cell_length_c 18.421(2)
_cell_measurement_temperature 100(2)
_cell_volume 4286.5(8)
_computing_cell_refinement 'Bruker SAINT'
_computing_data_collection 'Bruker APEX-II'
_computing_data_reduction 'Bruker SAINT'
_computing_molecular_graphics 'Yadokari-XG 2009 (Wakita, Nemoto et al., 2009)'
_computing_publication_material 'Yadokari-XG 2009 (Wakita, Nemoto et al., 2009)'
_computing_structure_refinement 'SHELXL-97 (Sheldrick, 1997)'
_computing_structure_solution 'SHELXS-97 (Sheldrick, 1990)'
_diffrn_ambient_temperature 100(2)
_diffrn_detector_area_resol_mean 8.333
_diffrn_measured_fraction_theta_full 0.973
_diffrn_measured_fraction_theta_max 0.973
_diffrn_measurement_device_type 'Bruker APEX-II CCD'
_diffrn_measurement_method 'phi and omega scans'
_diffrn_radiation_monochromator 'Bruker Helios multilayered confocal mirror'
_diffrn_radiation_source 'Bruker TXS fine-focus rotating anode'
_diffrn_radiation_type MoK\a
_diffrn_radiation_wavelength 0.71073
_diffrn_reflns_av_R_equivalents 0.0716
_diffrn_reflns_av_sigmaI/netI 0.0591
_diffrn_reflns_limit_h_max 13
_diffrn_reflns_limit_h_min -16
_diffrn_reflns_limit_k_max 22
_diffrn_reflns_limit_k_min -22
_diffrn_reflns_limit_l_max 22
_diffrn_reflns_limit_l_min -16
_diffrn_reflns_number 22264
_diffrn_reflns_theta_full 26.00
_diffrn_reflns_theta_max 26.00
_diffrn_reflns_theta_min 1.13
_exptl_absorpt_coefficient_mu 3.788
_exptl_absorpt_correction_T_max 0.7515
_exptl_absorpt_correction_T_min 0.7268
_exptl_absorpt_correction_type numerical
_exptl_absorpt_process_details 'SADABS (Sheldrick, 1997)'
_exptl_crystal_colour yellow
_exptl_crystal_density_diffrn 1.635
_exptl_crystal_density_meas ?
_exptl_crystal_density_method 'not measured'
_exptl_crystal_description prism
_exptl_crystal_F_000 2112
_exptl_crystal_size_max 0.09
_exptl_crystal_size_mid 0.09
_exptl_crystal_size_min 0.08
_refine_diff_density_max 3.424
_refine_diff_density_min -1.977
_refine_diff_density_rms 0.156
_refine_ls_extinction_method none
_refine_ls_goodness_of_fit_ref 1.018
_refine_ls_hydrogen_treatment mixed
_refine_ls_matrix_type full
_refine_ls_number_parameters 1035
_refine_ls_number_reflns 16406
_refine_ls_number_restraints 2
_refine_ls_restrained_S_all 1.018
_refine_ls_R_factor_all 0.0441
_refine_ls_R_factor_gt 0.0383
_refine_ls_shift/su_max 0.001
_refine_ls_shift/su_mean 0.000
_refine_ls_structure_factor_coef Fsqd
_refine_ls_weighting_details 'calc w=1/[\s^2^(Fo^2^)+(0.0608P)^2^+0.0150P] where P=(Fo^2^+2Fc^2^)/3'
_refine_ls_weighting_scheme calc
_refine_ls_wR_factor_gt 0.0996
_refine_ls_wR_factor_ref 0.1019
_reflns_number_gt 14001
_reflns_number_total 16406
_reflns_threshold_expression >2sigma(I)
_cod_data_source_file c5cc03062e2.cif
_cod_data_source_block naka095
_cod_depositor_comments
;
The following automatic conversions were performed:

'_exptl_crystal_density_meas' value 'not measured' was changed to '?'
- the value is perceived as not measured.

Automatic conversion script
Id: cif_fix_values 3392 2015-05-12 13:50:21Z andrius 
;
_cod_original_cell_volume 4286.5(9)
_cod_database_code 7117291

loop_
_symmetry_equiv_pos_as_xyz
'x, y, z'
'-x, -y, -z'

loop_
_atom_site_label
_atom_site_type_symbol
_atom_site_fract_x
_atom_site_fract_y
_atom_site_fract_z
_atom_site_U_iso_or_equiv
_atom_site_adp_type
_atom_site_occupancy
_atom_site_symmetry_multiplicity
_atom_site_calc_flag
_atom_site_refinement_flags
_atom_site_disorder_assembly
_atom_site_disorder_group
Pt2 Pt 0.194441(13) 0.326085(9) 0.243934(10) 0.01229(6) Uani 1 1 d D . .
Pt1 Pt 0.222687(13) 0.171404(9) 0.273949(10) 0.01228(6) Uani 1 1 d D . .
Ge1 Ge 0.32601(4) 0.25749(3) 0.21638(3) 0.01307(11) Uani 1 1 d . . .
Cl1 Cl 0.48273(11) 0.29936(8) 0.29188(8) 0.0329(3) Uani 1 1 d . . .
P2 P 0.12781(10) 0.11135(6) 0.34785(7) 0.0149(2) Uani 1 1 d . . .
P4 P 0.05227(9) 0.37319(6) 0.26637(7) 0.0144(2) Uani 1 1 d . . .
P1 P 0.28508(9) 0.06305(6) 0.26063(7) 0.0141(2) Uani 1 1 d . . .
P3 P 0.23655(9) 0.43633(6) 0.20038(7) 0.0156(3) Uani 1 1 d . . .
F3 F -0.2912(3) 0.3350(3) 0.3666(2) 0.0612(12) Uani 1 1 d . . .
F5 F -0.2857(3) 0.34441(17) 0.62111(18) 0.0332(8) Uani 1 1 d . . .
F4 F -0.3551(3) 0.3892(2) 0.4842(2) 0.0486(10) Uani 1 1 d . . .
C75 C -0.1991(5) 0.2528(4) 0.4463(3) 0.0376(15) Uani 1 1 d . . .
F9 F 0.1425(3) 0.44140(17) 0.72833(19) 0.0332(8) Uani 1 1 d . . .
C14 C 0.4034(4) 0.3013(3) 0.0785(3) 0.0185(10) Uani 1 1 d . . .
F10 F -0.0583(2) 0.38281(16) 0.67519(19) 0.0331(8) Uani 1 1 d . . .
C85 C -0.2157(4) 0.2355(3) 0.7209(3) 0.0257(12) Uani 1 1 d . . .
C69 C 0.0480(4) 0.3560(3) 0.4912(3) 0.0272(12) Uani 1 1 d . . .
H102 H 0.0526 0.3120 0.5211 0.033 Uiso 1 1 calc R . .
H103 H -0.0204 0.3729 0.4873 0.033 Uiso 1 1 calc R . .
F6 F 0.0354(3) 0.14341(17) 0.7263(2) 0.0353(8) Uani 1 1 d . . .
C61 C -0.0779(4) 0.3176(3) 0.2244(3) 0.0187(10) Uani 1 1 d . . .
H88 H -0.0800 0.2724 0.2532 0.022 Uiso 1 1 calc R . .
C34 C 0.4637(4) 0.1234(3) 0.3793(3) 0.0227(11) Uani 1 1 d . . .
H38 H 0.4270 0.1167 0.4188 0.027 Uiso 1 1 calc R . .
H39 H 0.4500 0.1713 0.3577 0.027 Uiso 1 1 calc R . .
F8 F 0.2910(2) 0.3524(2) 0.78058(19) 0.0391(8) Uani 1 1 d . . .
F2 F -0.1711(3) 0.2233(2) 0.3867(2) 0.0526(11) Uani 1 1 d . . .
F1 F -0.1044(3) 0.17421(19) 0.5231(2) 0.0412(9) Uani 1 1 d . . .
C35 C -0.0160(4) 0.0927(3) 0.3070(3) 0.0185(10) Uani 1 1 d . . .
H40 H -0.0403 0.1422 0.2977 0.022 Uiso 1 1 calc R . .
C50 C 0.2572(5) 0.4954(4) 0.0617(4) 0.0428(16) Uani 1 1 d . . .
H67 H 0.3323 0.5105 0.0876 0.051 Uiso 1 1 calc R . .
H68 H 0.2198 0.5377 0.0689 0.051 Uiso 1 1 calc R . .
C32 C 0.6068(4) 0.0521(3) 0.4458(3) 0.0296(13) Uani 1 1 d . . .
H34 H 0.6835 0.0535 0.4626 0.036 Uiso 1 1 calc R . .
H35 H 0.5805 0.0453 0.4905 0.036 Uiso 1 1 calc R . .
F7 F 0.2352(3) 0.2032(2) 0.7774(2) 0.0382(8) Uani 1 1 d . . .
C49 C 0.2177(4) 0.4304(3) 0.0968(3) 0.0236(11) Uani 1 1 d . . .
H66 H 0.2585 0.3903 0.0872 0.028 Uiso 1 1 calc R . .
C67 C 0.0543(4) 0.4005(3) 0.3649(3) 0.0170(10) Uani 1 1 d . . .
H99 H -0.0110 0.4224 0.3629 0.020 Uiso 1 1 calc R . .
C27 C 0.3177(4) -0.0687(3) 0.0763(3) 0.0274(12) Uani 1 1 d . . .
H25 H 0.3620 -0.0310 0.0576 0.033 Uiso 1 1 calc R . .
H26 H 0.3452 -0.1167 0.0741 0.033 Uiso 1 1 calc R . .
C28 C 0.3234(4) -0.0454(3) 0.1585(3) 0.0231(11) Uani 1 1 d . . .
H27 H 0.3972 -0.0372 0.1895 0.028 Uiso 1 1 calc R . .
H28 H 0.2860 -0.0857 0.1791 0.028 Uiso 1 1 calc R . .
C18 C 0.4527(4) 0.3325(3) -0.0350(3) 0.0252(12) Uani 1 1 d . . .
H12 H 0.4516 0.3199 -0.0859 0.030 Uiso 1 1 calc R . .
C9 C 0.4917(4) 0.1524(2) 0.1701(3) 0.0168(10) Uani 1 1 d . . .
H5 H 0.4944 0.1680 0.2206 0.020 Uiso 1 1 calc R . .
C11 C 0.5559(4) 0.0803(3) 0.0832(3) 0.0241(11) Uani 1 1 d . . .
H7 H 0.6000 0.0460 0.0743 0.029 Uiso 1 1 calc R . .
C26 C 0.2068(4) -0.0767(3) 0.0257(3) 0.0270(12) Uani 1 1 d . . .
H23 H 0.1644 -0.1184 0.0407 0.032 Uiso 1 1 calc R . .
H24 H 0.2063 -0.0886 -0.0274 0.032 Uiso 1 1 calc R . .
C16 C 0.5071(4) 0.4181(3) 0.0764(3) 0.0269(12) Uani 1 1 d . . .
H10 H 0.5440 0.4643 0.1014 0.032 Uiso 1 1 calc R . .
C8 C 0.4218(4) 0.1790(3) 0.1092(3) 0.0163(10) Uani 1 1 d . . .
C21 C 0.2031(4) -0.0093(3) 0.2929(3) 0.0180(10) Uani 1 1 d . . .
H14 H 0.1387 -0.0263 0.2515 0.022 Uiso 1 1 calc R . .
H15 H 0.2412 -0.0524 0.3056 0.022 Uiso 1 1 calc R . .
C80 C 0.0573(4) 0.2178(3) 0.7247(3) 0.0255(12) Uani 1 1 d . . .
C19 C 0.4039(4) 0.2823(3) 0.0037(3) 0.0196(10) Uani 1 1 d . . .
C29 C 0.4219(4) 0.0602(3) 0.3170(3) 0.0169(10) Uani 1 1 d . . .
H29 H 0.4652 0.0674 0.2811 0.020 Uiso 1 1 calc R . .
C13 C 0.4243(4) 0.1578(3) 0.0351(3) 0.0182(10) Uani 1 1 d . . .
C36 C -0.0429(4) 0.0491(3) 0.2288(3) 0.0264(12) Uani 1 1 d . . .
H41 H -0.0087 0.0775 0.1957 0.032 Uiso 1 1 calc R . .
H42 H -0.0154 0.0009 0.2347 0.032 Uiso 1 1 calc R . .
C43 C 0.1640(4) 0.1485(3) 0.5833(3) 0.0294(12) Uani 1 1 d . . .
H54 H 0.1132 0.1843 0.5793 0.035 Uiso 1 1 calc R . .
H55 H 0.1552 0.1148 0.6224 0.035 Uiso 1 1 calc R . .
C74 C -0.1661(4) 0.2283(3) 0.5171(3) 0.0302(13) Uani 1 1 d . . .
C52 C 0.1261(5) 0.4501(3) -0.0649(3) 0.0339(14) Uani 1 1 d . . .
H71 H 0.0830 0.4898 -0.0613 0.041 Uiso 1 1 calc R . .
H72 H 0.1186 0.4372 -0.1192 0.041 Uiso 1 1 calc R . .
C12 C 0.4885(4) 0.1087(3) 0.0224(3) 0.0234(11) Uani 1 1 d . . .
H8 H 0.4872 0.0938 -0.0280 0.028 Uiso 1 1 calc R . .
C23 C 0.2746(4) 0.0263(2) 0.1636(3) 0.0163(10) Uani 1 1 d . . .
H18 H 0.3152 0.0650 0.1423 0.020 Uiso 1 1 calc R . .
C10 C 0.5580(4) 0.1026(3) 0.1564(3) 0.0227(11) Uani 1 1 d . . .
H6 H 0.6047 0.0841 0.1978 0.027 Uiso 1 1 calc R . .
C70 C 0.1357(5) 0.4182(3) 0.5322(3) 0.0296(13) Uani 1 1 d . . .
H104 H 0.1243 0.4352 0.5807 0.036 Uiso 1 1 calc R . .
H105 H 0.2035 0.3986 0.5438 0.036 Uiso 1 1 calc R . .
C33 C 0.5811(4) 0.1254(3) 0.4150(3) 0.0260(12) Uani 1 1 d . . .
H36 H 0.6182 0.1368 0.3765 0.031 Uiso 1 1 calc R . .
H37 H 0.6058 0.1655 0.4566 0.031 Uiso 1 1 calc R . .
C17 C 0.5026(4) 0.4002(3) 0.0013(3) 0.0282(12) Uani 1 1 d . . .
H11 H 0.5342 0.4351 -0.0253 0.034 Uiso 1 1 calc R . .
C72 C 0.1480(4) 0.4601(3) 0.4052(3) 0.0232(11) Uani 1 1 d . . .
H108 H 0.2142 0.4397 0.4100 0.028 Uiso 1 1 calc R . .
H109 H 0.1478 0.5038 0.3751 0.028 Uiso 1 1 calc R . .
C71 C 0.1392(5) 0.4835(3) 0.4838(3) 0.0299(13) Uani 1 1 d . . .
H106 H 0.1996 0.5210 0.5100 0.036 Uiso 1 1 calc R . .
H107 H 0.0751 0.5070 0.4782 0.036 Uiso 1 1 calc R . .
C24 C 0.1618(4) 0.0171(3) 0.1119(3) 0.0245(11) Uani 1 1 d . . .
H19 H 0.1179 -0.0210 0.1304 0.029 Uiso 1 1 calc R . .
H20 H 0.1333 0.0647 0.1135 0.029 Uiso 1 1 calc R . .
C37 C -0.1603(4) 0.0349(3) 0.1914(3) 0.0292(12) Uani 1 1 d . . .
H43 H -0.1869 0.0829 0.1806 0.035 Uiso 1 1 calc R . .
H44 H -0.1747 0.0047 0.1426 0.035 Uiso 1 1 calc R . .
C41 C 0.1545(4) 0.1551(3) 0.4455(3) 0.0176(10) Uani 1 1 d . . .
H51 H 0.1049 0.1923 0.4437 0.021 Uiso 1 1 calc R . .
C76 C -0.2614(5) 0.3085(4) 0.4346(3) 0.0378(15) Uani 1 1 d . . .
C1 C 0.3499(4) 0.2374(3) 0.1139(3) 0.0161(10) Uani 1 1 d . . .
C78 C -0.2560(4) 0.3104(3) 0.5647(3) 0.0281(12) Uani 1 1 d . . .
C45 C 0.2925(4) 0.2409(3) 0.5474(3) 0.0309(13) Uani 1 1 d . . .
H58 H 0.3665 0.2638 0.5622 0.037 Uiso 1 1 calc R . .
H59 H 0.2488 0.2814 0.5447 0.037 Uiso 1 1 calc R . .
C46 C 0.2662(4) 0.1985(3) 0.4696(3) 0.0254(12) Uani 1 1 d . . .
H60 H 0.3170 0.1632 0.4704 0.031 Uiso 1 1 calc R . .
H61 H 0.2729 0.2341 0.4316 0.031 Uiso 1 1 calc R . .
C55 C 0.3672(4) 0.4857(3) 0.2489(3) 0.0222(11) Uani 1 1 d . . .
H77 H 0.4177 0.4629 0.2270 0.027 Uiso 1 1 calc R . .
C22 C 0.1739(4) 0.0200(2) 0.3627(3) 0.0170(10) Uani 1 1 d . . .
H16 H 0.2355 0.0248 0.4077 0.020 Uiso 1 1 calc R . .
H17 H 0.1182 -0.0158 0.3722 0.020 Uiso 1 1 calc R . .
C54 C 0.1031(5) 0.3999(4) 0.0550(3) 0.0372(14) Uani 1 1 d . . .
H75 H 0.0818 0.3543 0.0775 0.045 Uiso 1 1 calc R . .
H76 H 0.0576 0.4372 0.0615 0.045 Uiso 1 1 calc R . .
C44 C 0.2745(4) 0.1906(3) 0.6072(3) 0.0297(13) Uani 1 1 d . . .
H56 H 0.2858 0.2208 0.6556 0.036 Uiso 1 1 calc R . .
H57 H 0.3254 0.1546 0.6154 0.036 Uiso 1 1 calc R . .
C56 C 0.3972(5) 0.4731(3) 0.3348(4) 0.0387(15) Uani 1 1 d . . .
H78 H 0.3516 0.4978 0.3593 0.046 Uiso 1 1 calc R . .
H79 H 0.3860 0.4192 0.3410 0.046 Uiso 1 1 calc R . .
C77 C -0.2922(5) 0.3363(3) 0.4939(3) 0.0336(13) Uani 1 1 d . . .
C82 C 0.1905(4) 0.3225(3) 0.7537(3) 0.0291(13) Uani 1 1 d . . .
C73 C -0.1916(4) 0.2563(3) 0.5799(3) 0.0247(11) Uani 1 1 d . . .
C68 C 0.0553(4) 0.3340(3) 0.4117(3) 0.0246(11) Uani 1 1 d . . .
H100 H 0.1204 0.3121 0.4159 0.030 Uiso 1 1 calc R . .
H101 H -0.0043 0.2957 0.3858 0.030 Uiso 1 1 calc R . .
C38 C -0.2167(4) -0.0054(3) 0.2420(3) 0.0295(13) Uani 1 1 d . . .
H45 H -0.2928 -0.0132 0.2171 0.035 Uiso 1 1 calc R . .
H46 H -0.1933 -0.0547 0.2505 0.035 Uiso 1 1 calc R . .
C81 C 0.1605(4) 0.2476(3) 0.7513(3) 0.0289(12) Uani 1 1 d . . .
C51 C 0.2426(6) 0.4782(4) -0.0228(4) 0.0465(17) Uani 1 1 d . . .
H69 H 0.2861 0.4398 -0.0299 0.056 Uiso 1 1 calc R . .
H70 H 0.2658 0.5237 -0.0446 0.056 Uiso 1 1 calc R . .
C79 C -0.0221(4) 0.2596(3) 0.6963(3) 0.0236(11) Uani 1 1 d . . .
C25 C 0.1584(4) -0.0061(3) 0.0307(3) 0.0297(13) Uani 1 1 d . . .
H21 H 0.0849 -0.0142 -0.0011 0.036 Uiso 1 1 calc R . .
H22 H 0.1963 0.0344 0.0107 0.036 Uiso 1 1 calc R . .
C39 C -0.1941(4) 0.0398(3) 0.3172(3) 0.0301(13) Uani 1 1 d . . .
H47 H -0.2290 0.0122 0.3505 0.036 Uiso 1 1 calc R . .
H48 H -0.2231 0.0872 0.3088 0.036 Uiso 1 1 calc R . .
C15 C 0.4581(4) 0.3690(3) 0.1151(3) 0.0208(11) Uani 1 1 d . . .
H9 H 0.4618 0.3815 0.1665 0.025 Uiso 1 1 calc R . .
C53 C 0.0887(6) 0.3819(4) -0.0297(4) 0.0491(17) Uani 1 1 d . . .
H73 H 0.1287 0.3411 -0.0366 0.059 Uiso 1 1 calc R . .
H74 H 0.0141 0.3650 -0.0557 0.059 Uiso 1 1 calc R . .
C42 C 0.1422(5) 0.1033(3) 0.5071(3) 0.0287(12) Uani 1 1 d . . .
H52 H 0.0704 0.0762 0.4928 0.034 Uiso 1 1 calc R . .
H53 H 0.1915 0.0663 0.5114 0.034 Uiso 1 1 calc R . .
C31 C 0.5600(4) -0.0133(3) 0.3880(4) 0.0352(14) Uani 1 1 d . . .
H32 H 0.5708 -0.0599 0.4130 0.042 Uiso 1 1 calc R . .
H33 H 0.5969 -0.0119 0.3483 0.042 Uiso 1 1 calc R . .
C84 C 0.0130(4) 0.3352(3) 0.6992(3) 0.0234(11) Uani 1 1 d . . .
C40 C -0.0763(4) 0.0564(3) 0.3569(3) 0.0263(12) Uani 1 1 d . . .
H49 H -0.0647 0.0896 0.4035 0.032 Uiso 1 1 calc R . .
H50 H -0.0494 0.0094 0.3721 0.032 Uiso 1 1 calc R . .
C30 C 0.4427(4) -0.0141(3) 0.3504(3) 0.0218(11) Uani 1 1 d . . .
H30 H 0.4175 -0.0550 0.3097 0.026 Uiso 1 1 calc R . .
H31 H 0.4039 -0.0230 0.3884 0.026 Uiso 1 1 calc R . .
C83 C 0.1150(4) 0.3675(3) 0.7263(3) 0.0251(12) Uani 1 1 d . . .
C48 C 0.0416(4) 0.4604(2) 0.2191(3) 0.0168(10) Uani 1 1 d . . .
H64 H -0.0031 0.4491 0.1663 0.020 Uiso 1 1 calc R . .
H65 H 0.0073 0.4938 0.2456 0.020 Uiso 1 1 calc R . .
C58 C 0.5330(5) 0.5862(4) 0.3601(5) 0.068(3) Uani 1 1 d . . .
H82 H 0.4963 0.6158 0.3882 0.081 Uiso 1 1 calc R . .
H83 H 0.6088 0.6029 0.3809 0.081 Uiso 1 1 calc R . .
C47 C 0.1480(4) 0.5005(3) 0.2185(3) 0.0196(10) Uani 1 1 d . . .
H62 H 0.1812 0.5293 0.2680 0.024 Uiso 1 1 calc R . .
H63 H 0.1376 0.5361 0.1789 0.024 Uiso 1 1 calc R . .
B1 B -0.1452(5) 0.2238(3) 0.6620(4) 0.0234(13) Uani 1 1 d . . .
H110 H -0.142(4) 0.164(3) 0.649(3) 0.011(12) Uiso 1 1 d . . .
C57 C 0.5104(5) 0.5040(4) 0.3734(5) 0.061(2) Uani 1 1 d . . .
H80 H 0.5563 0.4751 0.3533 0.073 Uiso 1 1 calc R . .
H81 H 0.5260 0.4987 0.4285 0.073 Uiso 1 1 calc R . .
C60 C 0.3845(4) 0.5697(3) 0.2413(3) 0.0295(13) Uani 1 1 d . . .
H86 H 0.3400 0.5950 0.2662 0.035 Uiso 1 1 calc R . .
H87 H 0.3645 0.5792 0.1870 0.035 Uiso 1 1 calc R . .
C59 C 0.4998(5) 0.6011(3) 0.2780(5) 0.052(2) Uani 1 1 d . . .
H84 H 0.5439 0.5779 0.2509 0.062 Uiso 1 1 calc R . .
H85 H 0.5100 0.6554 0.2736 0.062 Uiso 1 1 calc R . .
F15 F -0.3685(3) 0.18106(18) 0.62634(19) 0.0375(8) Uani 1 1 d . . .
C2 C 0.2439(4) 0.2111(3) 0.0557(3) 0.0186(10) Uani 1 1 d . . .
C20 C 0.3601(4) 0.2018(3) -0.0240(3) 0.0209(11) Uani 1 1 d . . .
H13 H 0.3635 0.1883 -0.0765 0.025 Uiso 1 1 calc R . .
C7 C 0.2494(4) 0.1912(3) -0.0169(3) 0.0202(10) Uani 1 1 d . . .
C63 C -0.1978(4) 0.2435(3) 0.1061(3) 0.0286(12) Uani 1 1 d . . .
H91 H -0.2057 0.2314 0.0517 0.034 Uiso 1 1 calc R . .
H92 H -0.2006 0.1962 0.1305 0.034 Uiso 1 1 calc R . .
C3 C 0.1464(4) 0.2070(3) 0.0686(3) 0.0246(11) Uani 1 1 d . . .
H1 H 0.1411 0.2201 0.1178 0.030 Uiso 1 1 calc R . .
C90 C -0.3223(4) 0.2107(3) 0.6990(3) 0.0288(13) Uani 1 1 d . . .
C5 C 0.0626(4) 0.1635(3) -0.0621(3) 0.0296(13) Uani 1 1 d . . .
H3 H 0.0006 0.1475 -0.1018 0.036 Uiso 1 1 calc R . .
C4 C 0.0566(4) 0.1835(3) 0.0095(3) 0.0309(13) Uani 1 1 d . . .
H2 H -0.0098 0.1813 0.0186 0.037 Uiso 1 1 calc R . .
C66 C -0.1695(4) 0.3578(3) 0.2314(3) 0.0253(12) Uani 1 1 d . . .
H97 H -0.1617 0.3713 0.2856 0.030 Uiso 1 1 calc R . .
H98 H -0.1681 0.4043 0.2055 0.030 Uiso 1 1 calc R . .
C6 C 0.1590(4) 0.1666(3) -0.0765(3) 0.0255(12) Uani 1 1 d . . .
H4 H 0.1638 0.1524 -0.1256 0.031 Uiso 1 1 calc R . .
C65 C -0.2741(4) 0.3089(3) 0.1964(3) 0.0320(13) Uani 1 1 d . . .
H95 H -0.2783 0.2649 0.2256 0.038 Uiso 1 1 calc R . .
H96 H -0.3315 0.3372 0.1995 0.038 Uiso 1 1 calc R . .
C64 C -0.2877(4) 0.2834(3) 0.1141(3) 0.0276(12) Uani 1 1 d . . .
H93 H -0.2913 0.3271 0.0837 0.033 Uiso 1 1 calc R . .
H94 H -0.3542 0.2496 0.0941 0.033 Uiso 1 1 calc R . .
C62 C -0.0919(4) 0.2903(3) 0.1422(3) 0.0245(11) Uani 1 1 d . . .
H89 H -0.0359 0.2603 0.1400 0.029 Uiso 1 1 calc R . .
H90 H -0.0848 0.3338 0.1126 0.029 Uiso 1 1 calc R . .
F11 F -0.0768(3) 0.2925(2) 0.8262(2) 0.0485(10) Uani 1 1 d . . .
F14 F -0.4899(3) 0.1900(2) 0.7183(2) 0.0503(10) Uani 1 1 d . . .
F13 F -0.4075(3) 0.2490(2) 0.8643(2) 0.0519(10) Uani 1 1 d . . .
F12 F -0.1995(3) 0.3003(2) 0.9157(2) 0.0566(11) Uani 1 1 d . . .
C86 C -0.1797(4) 0.2651(3) 0.7951(3) 0.0313(13) Uani 1 1 d . . .
C88 C -0.3466(5) 0.2447(3) 0.8179(4) 0.0380(15) Uani 1 1 d . . .
C89 C -0.3864(5) 0.2155(3) 0.7445(4) 0.0326(13) Uani 1 1 d . . .
C87 C -0.2413(5) 0.2704(3) 0.8434(3) 0.0373(15) Uani 1 1 d . . .
H111 H 0.171(6) 0.2527(16) 0.306(3) 0.11(3) Uiso 1 1 d D . .

loop_
_atom_site_aniso_label
_atom_site_aniso_U_11
_atom_site_aniso_U_22
_atom_site_aniso_U_33
_atom_site_aniso_U_23
_atom_site_aniso_U_13
_atom_site_aniso_U_12
Pt2 0.01074(10) 0.00840(9) 0.01616(10) 0.00079(7) 0.00182(7) -0.00011(7)
Pt1 0.01106(10) 0.00828(9) 0.01644(10) 0.00161(7) 0.00287(7) -0.00064(7)
Ge1 0.0111(2) 0.0099(2) 0.0173(2) 0.00131(18) 0.00342(19) -0.00120(18)
Cl1 0.0251(7) 0.0317(7) 0.0370(8) 0.0006(6) 0.0028(6) -0.0008(6)
P2 0.0158(6) 0.0105(6) 0.0182(6) 0.0021(5) 0.0050(5) 0.0004(5)
P4 0.0133(6) 0.0098(5) 0.0187(6) 0.0018(5) 0.0028(5) 0.0006(5)
P1 0.0124(6) 0.0093(5) 0.0204(6) 0.0018(5) 0.0050(5) -0.0009(4)
P3 0.0120(6) 0.0114(6) 0.0219(6) 0.0024(5) 0.0025(5) 0.0002(5)
F3 0.054(3) 0.090(3) 0.036(2) 0.025(2) 0.0075(19) -0.001(2)
F5 0.044(2) 0.0248(17) 0.0359(19) 0.0053(14) 0.0156(16) 0.0117(15)
F4 0.047(2) 0.047(2) 0.052(2) 0.0218(18) 0.0077(18) 0.0143(19)
C75 0.027(3) 0.051(4) 0.030(3) -0.010(3) 0.013(3) -0.017(3)
F9 0.0317(19) 0.0226(16) 0.042(2) -0.0026(14) 0.0080(15) -0.0035(14)
C14 0.014(2) 0.016(2) 0.028(3) 0.005(2) 0.010(2) 0.0021(19)
F10 0.0268(18) 0.0157(15) 0.048(2) -0.0030(14) -0.0040(15) 0.0047(13)
C85 0.029(3) 0.022(3) 0.027(3) 0.011(2) 0.006(2) 0.005(2)
C69 0.031(3) 0.022(3) 0.029(3) 0.005(2) 0.010(2) 0.000(2)
F6 0.0346(19) 0.0239(17) 0.050(2) 0.0132(15) 0.0133(16) 0.0073(14)
C61 0.015(2) 0.011(2) 0.025(3) 0.0006(19) 0.001(2) -0.0043(19)
C34 0.017(3) 0.021(3) 0.027(3) 0.001(2) 0.001(2) 0.002(2)
F8 0.0184(17) 0.052(2) 0.045(2) 0.0120(17) 0.0065(15) -0.0001(15)
F2 0.043(2) 0.072(3) 0.038(2) -0.0184(19) 0.0176(18) -0.017(2)
F1 0.0284(19) 0.042(2) 0.050(2) -0.0162(17) 0.0119(16) 0.0012(16)
C35 0.013(2) 0.015(2) 0.025(3) 0.002(2) 0.002(2) 0.0016(19)
C50 0.045(4) 0.039(4) 0.042(4) 0.012(3) 0.008(3) 0.003(3)
C32 0.018(3) 0.040(3) 0.029(3) 0.014(3) 0.001(2) 0.006(2)
F7 0.0296(19) 0.045(2) 0.046(2) 0.0207(16) 0.0126(16) 0.0181(16)
C49 0.018(3) 0.030(3) 0.022(3) 0.008(2) 0.003(2) 0.007(2)
C67 0.016(2) 0.018(2) 0.017(2) -0.0028(19) 0.0051(19) 0.0026(19)
C27 0.024(3) 0.020(3) 0.039(3) -0.004(2) 0.013(2) -0.001(2)
C28 0.020(3) 0.017(2) 0.034(3) 0.000(2) 0.012(2) 0.000(2)
C18 0.026(3) 0.029(3) 0.026(3) 0.014(2) 0.012(2) 0.012(2)
C9 0.015(2) 0.014(2) 0.021(3) 0.0033(19) 0.0052(19) -0.0023(18)
C11 0.020(3) 0.016(2) 0.039(3) 0.000(2) 0.013(2) 0.002(2)
C26 0.027(3) 0.022(3) 0.030(3) -0.009(2) 0.009(2) -0.003(2)
C16 0.025(3) 0.016(2) 0.043(3) 0.007(2) 0.014(3) 0.002(2)
C8 0.012(2) 0.013(2) 0.023(3) 0.0021(19) 0.0048(19) -0.0029(18)
C21 0.017(2) 0.011(2) 0.026(3) -0.0005(19) 0.007(2) 0.0004(19)
C80 0.030(3) 0.022(3) 0.027(3) 0.007(2) 0.009(2) 0.009(2)
C19 0.015(2) 0.022(3) 0.024(3) 0.010(2) 0.007(2) 0.007(2)
C29 0.012(2) 0.016(2) 0.021(3) 0.0033(19) 0.0030(19) 0.0019(19)
C13 0.015(2) 0.015(2) 0.023(3) 0.001(2) 0.005(2) -0.0033(19)
C36 0.022(3) 0.032(3) 0.024(3) 0.001(2) 0.006(2) 0.002(2)
C43 0.032(3) 0.032(3) 0.022(3) 0.005(2) 0.004(2) 0.003(2)
C74 0.019(3) 0.029(3) 0.036(3) -0.009(2) 0.004(2) -0.009(2)
C52 0.034(3) 0.049(4) 0.020(3) 0.009(3) 0.003(2) 0.019(3)
C12 0.024(3) 0.020(3) 0.027(3) -0.005(2) 0.011(2) -0.004(2)
C23 0.017(2) 0.010(2) 0.021(3) 0.0006(18) 0.006(2) -0.0031(18)
C10 0.018(3) 0.013(2) 0.035(3) 0.007(2) 0.003(2) 0.001(2)
C70 0.036(3) 0.026(3) 0.022(3) -0.001(2) 0.003(2) 0.000(2)
C33 0.016(3) 0.028(3) 0.028(3) 0.002(2) -0.001(2) -0.005(2)
C17 0.028(3) 0.023(3) 0.040(3) 0.018(2) 0.017(3) 0.008(2)
C72 0.028(3) 0.016(2) 0.020(3) -0.001(2) 0.001(2) -0.005(2)
C71 0.037(3) 0.025(3) 0.025(3) -0.007(2) 0.007(2) 0.002(2)
C24 0.019(3) 0.025(3) 0.027(3) -0.001(2) 0.002(2) 0.003(2)
C37 0.021(3) 0.030(3) 0.031(3) 0.003(2) -0.001(2) 0.001(2)
C41 0.019(3) 0.014(2) 0.019(3) 0.0034(19) 0.004(2) 0.0017(19)
C76 0.030(3) 0.048(4) 0.029(3) 0.009(3) 0.004(3) -0.012(3)
C1 0.011(2) 0.018(2) 0.019(2) 0.0025(19) 0.0034(19) 0.0012(19)
C78 0.030(3) 0.020(3) 0.031(3) -0.006(2) 0.009(2) -0.005(2)
C45 0.024(3) 0.032(3) 0.030(3) -0.012(2) 0.003(2) -0.004(2)
C46 0.020(3) 0.025(3) 0.029(3) -0.005(2) 0.008(2) -0.005(2)
C55 0.013(2) 0.013(2) 0.037(3) -0.004(2) 0.006(2) -0.0045(19)
C22 0.014(2) 0.014(2) 0.024(3) 0.0065(19) 0.008(2) -0.0013(19)
C54 0.036(4) 0.043(4) 0.027(3) 0.007(3) 0.001(3) 0.001(3)
C44 0.028(3) 0.035(3) 0.021(3) -0.005(2) -0.002(2) 0.008(2)
C56 0.035(4) 0.019(3) 0.045(4) 0.002(3) -0.012(3) -0.004(2)
C77 0.026(3) 0.033(3) 0.036(3) 0.010(3) 0.001(3) -0.004(3)
C82 0.024(3) 0.040(3) 0.022(3) 0.002(2) 0.008(2) 0.001(3)
C73 0.020(3) 0.022(3) 0.028(3) -0.001(2) 0.003(2) -0.005(2)
C68 0.026(3) 0.018(3) 0.027(3) 0.001(2) 0.004(2) 0.000(2)
C38 0.014(3) 0.023(3) 0.045(4) 0.005(2) -0.003(2) 0.002(2)
C81 0.022(3) 0.036(3) 0.034(3) 0.013(3) 0.010(2) 0.011(2)
C51 0.051(4) 0.049(4) 0.048(4) 0.019(3) 0.025(3) 0.006(3)
C79 0.026(3) 0.021(3) 0.024(3) 0.000(2) 0.008(2) 0.004(2)
C25 0.023(3) 0.031(3) 0.027(3) -0.007(2) -0.003(2) 0.000(2)
C39 0.014(3) 0.034(3) 0.040(3) 0.005(3) 0.007(2) -0.001(2)
C15 0.018(3) 0.017(2) 0.029(3) 0.004(2) 0.009(2) 0.003(2)
C53 0.050(4) 0.055(4) 0.038(4) 0.001(3) 0.006(3) 0.002(3)
C42 0.032(3) 0.024(3) 0.027(3) 0.003(2) 0.003(2) -0.001(2)
C31 0.022(3) 0.037(3) 0.049(4) 0.017(3) 0.009(3) 0.013(3)
C84 0.023(3) 0.017(2) 0.027(3) -0.002(2) 0.003(2) 0.004(2)
C40 0.018(3) 0.033(3) 0.026(3) -0.002(2) 0.008(2) -0.006(2)
C30 0.018(3) 0.020(3) 0.027(3) 0.009(2) 0.006(2) 0.004(2)
C83 0.027(3) 0.020(3) 0.027(3) -0.003(2) 0.007(2) 0.001(2)
C48 0.020(3) 0.008(2) 0.019(2) 0.0010(18) 0.002(2) 0.0001(19)
C58 0.024(4) 0.027(3) 0.119(7) -0.019(4) -0.028(4) -0.004(3)
C47 0.022(3) 0.013(2) 0.027(3) 0.008(2) 0.012(2) 0.001(2)
B1 0.024(3) 0.016(3) 0.028(3) 0.004(2) 0.005(3) 0.004(2)
C57 0.033(4) 0.031(4) 0.088(6) -0.014(4) -0.028(4) 0.006(3)
C60 0.024(3) 0.015(3) 0.045(4) 0.002(2) 0.008(3) -0.008(2)
C59 0.026(3) 0.022(3) 0.106(7) -0.014(4) 0.023(4) -0.014(3)
F15 0.0316(19) 0.0294(18) 0.043(2) -0.0010(15) 0.0028(16) -0.0095(15)
C2 0.015(2) 0.017(2) 0.021(3) 0.002(2) 0.002(2) -0.0003(19)
C20 0.021(3) 0.023(3) 0.018(3) 0.002(2) 0.004(2) 0.003(2)
C7 0.014(2) 0.020(2) 0.024(3) 0.002(2) 0.002(2) 0.001(2)
C63 0.023(3) 0.022(3) 0.031(3) -0.007(2) -0.004(2) -0.004(2)
C3 0.020(3) 0.029(3) 0.022(3) -0.002(2) 0.002(2) 0.000(2)
C90 0.029(3) 0.013(2) 0.046(4) 0.010(2) 0.010(3) 0.005(2)
C5 0.018(3) 0.036(3) 0.025(3) -0.001(2) -0.008(2) -0.001(2)
C4 0.012(3) 0.045(4) 0.032(3) 0.000(3) 0.002(2) 0.000(2)
C66 0.016(3) 0.028(3) 0.030(3) -0.003(2) 0.004(2) 0.001(2)
C6 0.023(3) 0.027(3) 0.023(3) -0.001(2) 0.002(2) -0.002(2)
C65 0.016(3) 0.039(3) 0.036(3) -0.002(3) 0.002(2) 0.000(2)
C64 0.016(3) 0.028(3) 0.032(3) 0.004(2) -0.002(2) -0.004(2)
C62 0.019(3) 0.025(3) 0.026(3) -0.004(2) 0.003(2) 0.000(2)
F11 0.028(2) 0.080(3) 0.031(2) -0.0068(18) 0.0023(15) -0.0001(19)
F14 0.0243(19) 0.046(2) 0.080(3) 0.008(2) 0.0180(19) -0.0045(16)
F13 0.049(2) 0.056(2) 0.067(3) 0.016(2) 0.036(2) 0.0187(19)
F12 0.051(3) 0.083(3) 0.036(2) -0.007(2) 0.0136(19) 0.010(2)
C86 0.025(3) 0.037(3) 0.031(3) 0.007(3) 0.004(2) 0.005(2)
C88 0.044(4) 0.030(3) 0.053(4) 0.017(3) 0.028(3) 0.018(3)
C89 0.026(3) 0.021(3) 0.052(4) 0.009(3) 0.010(3) 0.004(2)
C87 0.046(4) 0.037(3) 0.029(3) 0.005(3) 0.005(3) 0.013(3)

loop_
_atom_type_symbol
_atom_type_description
_atom_type_scat_dispersion_real
_atom_type_scat_dispersion_imag
_atom_type_scat_source
C C 0.0033 0.0016 'International Tables Vol C Tables 4.2.6.8 and 6.1.1.4'
H H 0.0000 0.0000 'International Tables Vol C Tables 4.2.6.8 and 6.1.1.4'
B B 0.0013 0.0007 'International Tables Vol C Tables 4.2.6.8 and 6.1.1.4'
F F 0.0171 0.0103 'International Tables Vol C Tables 4.2.6.8 and 6.1.1.4'
P P 0.1023 0.0942 'International Tables Vol C Tables 4.2.6.8 and 6.1.1.4'
Ge Ge 0.1547 1.8001 'International Tables Vol C Tables 4.2.6.8 and 6.1.1.4'
Pt Pt -1.7033 8.3905 'International Tables Vol C Tables 4.2.6.8 and 6.1.1.4'
Cl Cl 0.1484 0.1585 'International Tables Vol C Tables 4.2.6.8 and 6.1.1.4'

loop_
_geom_angle_atom_site_label_1
_geom_angle_atom_site_label_2
_geom_angle_atom_site_label_3
_geom_angle
_geom_angle_site_symmetry_1
_geom_angle_site_symmetry_3
P3 Pt2 P4 87.74(4) . .
P3 Pt2 Ge1 100.02(3) . .
P4 Pt2 Ge1 170.82(3) . .
P3 Pt2 Pt1 153.05(3) . .
P4 Pt2 Pt1 119.07(3) . .
Ge1 Pt2 Pt1 53.026(12) . .
P3 Pt2 H111 163.4(18) . .
P4 Pt2 H111 86.1(13) . .
Ge1 Pt2 H111 87.7(10) . .
Pt1 Pt2 H111 37.3(3) . .
P1 Pt1 P2 87.10(4) . .
P1 Pt1 Ge1 102.84(3) . .
P2 Pt1 Ge1 167.48(3) . .
P1 Pt1 Pt2 154.76(3) . .
P2 Pt1 Pt2 118.00(3) . .
Ge1 Pt1 Pt2 52.732(13) . .
P1 Pt1 H111 167.0(9) . .
P2 Pt1 H111 81.7(7) . .
Ge1 Pt1 H111 87.5(10) . .
Pt2 Pt1 H111 37.4(3) . .
C1 Ge1 Cl1 104.24(14) . .
C1 Ge1 Pt2 126.90(13) . .
Cl1 Ge1 Pt2 111.30(4) . .
C1 Ge1 Pt1 124.72(13) . .
Cl1 Ge1 Pt1 113.52(4) . .
Pt2 Ge1 Pt1 74.242(16) . .
C22 P2 C35 106.6(2) . .
C22 P2 C41 103.5(2) . .
C35 P2 C41 107.4(2) . .
C22 P2 Pt1 106.26(15) . .
C35 P2 Pt1 116.87(16) . .
C41 P2 Pt1 115.03(16) . .
C48 P4 C67 104.0(2) . .
C48 P4 C61 103.5(2) . .
C67 P4 C61 104.5(2) . .
C48 P4 Pt2 106.49(16) . .
C67 P4 Pt2 119.40(16) . .
C61 P4 Pt2 117.09(16) . .
C23 P1 C21 102.8(2) . .
C23 P1 C29 106.4(2) . .
C21 P1 C29 106.7(2) . .
C23 P1 Pt1 117.17(15) . .
C21 P1 Pt1 107.02(15) . .
C29 P1 Pt1 115.58(15) . .
C55 P3 C47 103.6(2) . .
C55 P3 C49 109.3(2) . .
C47 P3 C49 105.9(2) . .
C55 P3 Pt2 115.60(17) . .
C47 P3 Pt2 108.15(15) . .
C49 P3 Pt2 113.34(17) . .
F2 C75 C74 121.3(6) . .
F2 C75 C76 118.8(6) . .
C74 C75 C76 119.9(6) . .
C15 C14 C19 119.0(5) . .
C15 C14 C1 127.3(5) . .
C19 C14 C1 113.4(4) . .
C86 C85 C90 112.7(5) . .
C86 C85 B1 126.7(5) . .
C90 C85 B1 120.5(5) . .
C68 C69 C70 111.3(5) . .
C68 C69 H102 109.4 . .
C70 C69 H102 109.4 . .
C68 C69 H103 109.4 . .
C70 C69 H103 109.4 . .
H102 C69 H103 108.0 . .
C62 C61 C66 110.8(4) . .
C62 C61 P4 111.0(3) . .
C66 C61 P4 113.9(3) . .
C62 C61 H88 106.9 . .
C66 C61 H88 106.9 . .
P4 C61 H88 106.9 . .
C29 C34 C33 110.9(4) . .
C29 C34 H38 109.5 . .
C33 C34 H38 109.5 . .
C29 C34 H39 109.5 . .
C33 C34 H39 109.5 . .
H38 C34 H39 108.1 . .
C40 C35 C36 111.5(4) . .
C40 C35 P2 116.0(4) . .
C36 C35 P2 109.7(3) . .
C40 C35 H40 106.3 . .
C36 C35 H40 106.3 . .
P2 C35 H40 106.3 . .
C49 C50 C51 112.0(5) . .
C49 C50 H67 109.2 . .
C51 C50 H67 109.2 . .
C49 C50 H68 109.2 . .
C51 C50 H68 109.2 . .
H67 C50 H68 107.9 . .
C31 C32 C33 112.6(5) . .
C31 C32 H34 109.1 . .
C33 C32 H34 109.1 . .
C31 C32 H35 109.1 . .
C33 C32 H35 109.1 . .
H34 C32 H35 107.8 . .
C50 C49 C54 112.1(5) . .
C50 C49 P3 119.5(4) . .
C54 C49 P3 109.8(4) . .
C50 C49 H66 104.7 . .
C54 C49 H66 104.7 . .
P3 C49 H66 104.7 . .
C68 C67 C72 109.3(4) . .
C68 C67 P4 111.7(3) . .
C72 C67 P4 112.5(3) . .
C68 C67 H99 107.7 . .
C72 C67 H99 107.7 . .
P4 C67 H99 107.7 . .
C26 C27 C28 111.2(4) . .
C26 C27 H25 109.4 . .
C28 C27 H25 109.4 . .
C26 C27 H26 109.4 . .
C28 C27 H26 109.4 . .
H25 C27 H26 108.0 . .
C27 C28 C23 111.0(4) . .
C27 C28 H27 109.4 . .
C23 C28 H27 109.4 . .
C27 C28 H28 109.4 . .
C23 C28 H28 109.4 . .
H27 C28 H28 108.0 . .
C17 C18 C19 119.4(5) . .
C17 C18 H12 120.3 . .
C19 C18 H12 120.3 . .
C8 C9 C10 119.9(5) . .
C8 C9 H5 120.1 . .
C10 C9 H5 120.1 . .
C10 C11 C12 119.5(5) . .
C10 C11 H7 120.2 . .
C12 C11 H7 120.2 . .
C27 C26 C25 111.6(4) . .
C27 C26 H23 109.3 . .
C25 C26 H23 109.3 . .
C27 C26 H24 109.3 . .
C25 C26 H24 109.3 . .
H23 C26 H24 108.0 . .
C15 C16 C17 120.4(5) . .
C15 C16 H10 119.8 . .
C17 C16 H10 119.8 . .
C9 C8 C13 118.3(4) . .
C9 C8 C1 126.6(4) . .
C13 C8 C1 114.7(4) . .
C22 C21 P1 111.3(3) . .
C22 C21 H14 109.4 . .
P1 C21 H14 109.4 . .
C22 C21 H15 109.4 . .
P1 C21 H15 109.4 . .
H14 C21 H15 108.0 . .
F6 C80 C81 116.4(5) . .
F6 C80 C79 120.2(5) . .
C81 C80 C79 123.4(5) . .
C18 C19 C14 120.5(5) . .
C18 C19 C20 125.4(5) . .
C14 C19 C20 113.6(4) . .
C34 C29 C30 109.5(4) . .
C34 C29 P1 113.4(3) . .
C30 C29 P1 114.9(3) . .
C34 C29 H29 106.1 . .
C30 C29 H29 106.1 . .
P1 C29 H29 106.1 . .
C12 C13 C8 121.2(5) . .
C12 C13 C20 125.8(5) . .
C8 C13 C20 112.7(4) . .
C37 C36 C35 111.8(4) . .
C37 C36 H41 109.2 . .
C35 C36 H41 109.2 . .
C37 C36 H42 109.2 . .
C35 C36 H42 109.2 . .
H41 C36 H42 107.9 . .
C44 C43 C42 110.9(5) . .
C44 C43 H54 109.5 . .
C42 C43 H54 109.5 . .
C44 C43 H55 109.5 . .
C42 C43 H55 109.5 . .
H54 C43 H55 108.0 . .
F1 C74 C75 115.6(5) . .
F1 C74 C73 120.5(5) . .
C75 C74 C73 123.9(6) . .
C53 C52 C51 109.7(5) . .
C53 C52 H71 109.7 . .
C51 C52 H71 109.7 . .
C53 C52 H72 109.7 . .
C51 C52 H72 109.7 . .
H71 C52 H72 108.2 . .
C13 C12 C11 120.3(5) . .
C13 C12 H8 119.8 . .
C11 C12 H8 119.8 . .
C28 C23 C24 110.7(4) . .
C28 C23 P1 114.7(3) . .
C24 C23 P1 112.4(3) . .
C28 C23 H18 106.1 . .
C24 C23 H18 106.1 . .
P1 C23 H18 106.1 . .
C11 C10 C9 120.7(5) . .
C11 C10 H6 119.7 . .
C9 C10 H6 119.7 . .
C71 C70 C69 111.0(4) . .
C71 C70 H104 109.4 . .
C69 C70 H104 109.4 . .
C71 C70 H105 109.4 . .
C69 C70 H105 109.4 . .
H104 C70 H105 108.0 . .
C32 C33 C34 111.6(4) . .
C32 C33 H36 109.3 . .
C34 C33 H36 109.3 . .
C32 C33 H37 109.3 . .
C34 C33 H37 109.3 . .
H36 C33 H37 108.0 . .
C18 C17 C16 120.6(5) . .
C18 C17 H11 119.7 . .
C16 C17 H11 119.7 . .
C71 C72 C67 109.0(4) . .
C71 C72 H108 109.9 . .
C67 C72 H108 109.9 . .
C71 C72 H109 109.9 . .
C67 C72 H109 109.9 . .
H108 C72 H109 108.3 . .
C70 C71 C72 112.4(4) . .
C70 C71 H106 109.1 . .
C72 C71 H106 109.1 . .
C70 C71 H107 109.1 . .
C72 C71 H107 109.1 . .
H106 C71 H107 107.8 . .
C25 C24 C23 110.6(4) . .
C25 C24 H19 109.5 . .
C23 C24 H19 109.5 . .
C25 C24 H20 109.5 . .
C23 C24 H20 109.5 . .
H19 C24 H20 108.1 . .
C38 C37 C36 111.0(4) . .
C38 C37 H43 109.4 . .
C36 C37 H43 109.4 . .
C38 C37 H44 109.4 . .
C36 C37 H44 109.4 . .
H43 C37 H44 108.0 . .
C42 C41 C46 109.0(4) . .
C42 C41 P2 117.0(3) . .
C46 C41 P2 108.6(3) . .
C42 C41 H51 107.3 . .
C46 C41 H51 107.3 . .
P2 C41 H51 107.3 . .
F3 C76 C77 120.5(6) . .
F3 C76 C75 120.8(6) . .
C77 C76 C75 118.7(6) . .
C8 C1 C2 107.5(4) . .
C8 C1 C14 98.7(4) . .
C2 C1 C14 105.7(4) . .
C8 C1 Ge1 116.0(3) . .
C2 C1 Ge1 108.5(3) . .
C14 C1 Ge1 119.4(3) . .
F5 C78 C73 120.6(5) . .
F5 C78 C77 115.1(5) . .
C73 C78 C77 124.3(5) . .
C44 C45 C46 111.8(5) . .
C44 C45 H58 109.3 . .
C46 C45 H58 109.3 . .
C44 C45 H59 109.3 . .
C46 C45 H59 109.3 . .
H58 C45 H59 107.9 . .
C45 C46 C41 112.4(4) . .
C45 C46 H60 109.1 . .
C41 C46 H60 109.1 . .
C45 C46 H61 109.1 . .
C41 C46 H61 109.1 . .
H60 C46 H61 107.9 . .
C60 C55 C56 108.1(4) . .
C60 C55 P3 116.6(4) . .
C56 C55 P3 110.5(4) . .
C60 C55 H77 107.0 . .
C56 C55 H77 107.0 . .
P3 C55 H77 107.0 . .
C21 C22 P2 110.4(3) . .
C21 C22 H16 109.6 . .
P2 C22 H16 109.6 . .
C21 C22 H17 109.6 . .
P2 C22 H17 109.6 . .
H16 C22 H17 108.1 . .
C53 C54 C49 111.1(5) . .
C53 C54 H75 109.4 . .
C49 C54 H75 109.4 . .
C53 C54 H76 109.4 . .
C49 C54 H76 109.4 . .
H75 C54 H76 108.0 . .
C45 C44 C43 111.1(4) . .
C45 C44 H56 109.4 . .
C43 C44 H56 109.4 . .
C45 C44 H57 109.4 . .
C43 C44 H57 109.4 . .
H56 C44 H57 108.0 . .
C57 C56 C55 111.1(6) . .
C57 C56 H78 109.4 . .
C55 C56 H78 109.4 . .
C57 C56 H79 109.4 . .
C55 C56 H79 109.4 . .
H78 C56 H79 108.0 . .
F4 C77 C76 120.5(5) . .
F4 C77 C78 120.2(5) . .
C76 C77 C78 119.3(6) . .
F8 C82 C81 121.4(5) . .
F8 C82 C83 120.0(5) . .
C81 C82 C83 118.6(5) . .
C78 C73 C74 113.8(5) . .
C78 C73 B1 126.8(5) . .
C74 C73 B1 119.4(5) . .
C67 C68 C69 111.4(4) . .
C67 C68 H100 109.3 . .
C69 C68 H100 109.3 . .
C67 C68 H101 109.3 . .
C69 C68 H101 109.3 . .
H100 C68 H101 108.0 . .
C39 C38 C37 109.9(5) . .
C39 C38 H45 109.7 . .
C37 C38 H45 109.7 . .
C39 C38 H46 109.7 . .
C37 C38 H46 109.7 . .
H45 C38 H46 108.2 . .
F7 C81 C82 118.6(5) . .
F7 C81 C80 120.5(5) . .
C82 C81 C80 120.9(5) . .
C50 C51 C52 110.9(5) . .
C50 C51 H69 109.5 . .
C52 C51 H69 109.5 . .
C50 C51 H70 109.5 . .
C52 C51 H70 109.5 . .
H69 C51 H70 108.1 . .
C80 C79 C84 113.2(5) . .
C80 C79 B1 123.6(5) . .
C84 C79 B1 123.3(5) . .
C26 C25 C24 111.7(5) . .
C26 C25 H21 109.3 . .
C24 C25 H21 109.3 . .
C26 C25 H22 109.3 . .
C24 C25 H22 109.3 . .
H21 C25 H22 108.0 . .
C38 C39 C40 111.8(4) . .
C38 C39 H47 109.3 . .
C40 C39 H47 109.3 . .
C38 C39 H48 109.3 . .
C40 C39 H48 109.3 . .
H47 C39 H48 107.9 . .
C16 C15 C14 120.0(5) . .
C16 C15 H9 120.0 . .
C14 C15 H9 120.0 . .
C52 C53 C54 110.6(5) . .
C52 C53 H73 109.5 . .
C54 C53 H73 109.5 . .
C52 C53 H74 109.5 . .
C54 C53 H74 109.5 . .
H73 C53 H74 108.1 . .
C43 C42 C41 110.1(4) . .
C43 C42 H52 109.6 . .
C41 C42 H52 109.6 . .
C43 C42 H53 109.6 . .
C41 C42 H53 109.6 . .
H52 C42 H53 108.1 . .
C32 C31 C30 112.9(5) . .
C32 C31 H32 109.0 . .
C30 C31 H32 109.0 . .
C32 C31 H33 109.0 . .
C30 C31 H33 109.0 . .
H32 C31 H33 107.8 . .
F10 C84 C83 115.7(4) . .
F10 C84 C79 118.9(5) . .
C83 C84 C79 125.4(5) . .
C35 C40 C39 112.5(4) . .
C35 C40 H49 109.1 . .
C39 C40 H49 109.1 . .
C35 C40 H50 109.1 . .
C39 C40 H50 109.1 . .
H49 C40 H50 107.8 . .
C29 C30 C31 110.5(4) . .
C29 C30 H30 109.6 . .
C31 C30 H30 109.6 . .
C29 C30 H31 109.6 . .
C31 C30 H31 109.6 . .
H30 C30 H31 108.1 . .
F9 C83 C84 121.8(5) . .
F9 C83 C82 119.7(5) . .
C84 C83 C82 118.5(5) . .
C47 C48 P4 112.4(3) . .
C47 C48 H64 109.1 . .
P4 C48 H64 109.1 . .
C47 C48 H65 109.1 . .
P4 C48 H65 109.1 . .
H64 C48 H65 107.9 . .
C59 C58 C57 113.4(6) . .
C59 C58 H82 108.9 . .
C57 C58 H82 108.9 . .
C59 C58 H83 108.9 . .
C57 C58 H83 108.9 . .
H82 C58 H83 107.7 . .
C48 C47 P3 112.9(3) . .
C48 C47 H62 109.0 . .
P3 C47 H62 109.0 . .
C48 C47 H63 109.0 . .
P3 C47 H63 109.0 . .
H62 C47 H63 107.8 . .
C73 B1 C79 108.4(4) . .
C73 B1 C85 113.2(4) . .
C79 B1 C85 113.7(4) . .
C73 B1 H110 105(2) . .
C79 B1 H110 104(2) . .
C85 B1 H110 112(2) . .
C56 C57 C58 111.0(5) . .
C56 C57 H80 109.4 . .
C58 C57 H80 109.4 . .
C56 C57 H81 109.4 . .
C58 C57 H81 109.4 . .
H80 C57 H81 108.0 . .
C55 C60 C59 110.1(5) . .
C55 C60 H86 109.6 . .
C59 C60 H86 109.6 . .
C55 C60 H87 109.6 . .
C59 C60 H87 109.6 . .
H86 C60 H87 108.2 . .
C58 C59 C60 110.8(6) . .
C58 C59 H84 109.5 . .
C60 C59 H84 109.5 . .
C58 C59 H85 109.5 . .
C60 C59 H85 109.5 . .
H84 C59 H85 108.1 . .
C3 C2 C7 118.8(4) . .
C3 C2 C1 126.6(4) . .
C7 C2 C1 114.6(4) . .
C13 C20 C19 103.8(4) . .
C13 C20 C7 107.2(4) . .
C19 C20 C7 106.0(4) . .
C13 C20 H13 113.0 . .
C19 C20 H13 113.0 . .
C7 C20 H13 113.0 . .
C2 C7 C6 121.4(5) . .
C2 C7 C20 113.3(4) . .
C6 C7 C20 125.2(5) . .
C64 C63 C62 112.2(4) . .
C64 C63 H91 109.2 . .
C62 C63 H91 109.2 . .
C64 C63 H92 109.2 . .
C62 C63 H92 109.2 . .
H91 C63 H92 107.9 . .
C2 C3 C4 120.0(5) . .
C2 C3 H1 120.0 . .
C4 C3 H1 120.0 . .
F15 C90 C89 116.5(5) . .
F15 C90 C85 118.8(5) . .
C89 C90 C85 124.7(6) . .
C4 C5 C6 120.3(5) . .
C4 C5 H3 119.8 . .
C6 C5 H3 119.8 . .
C5 C4 C3 120.9(5) . .
C5 C4 H2 119.6 . .
C3 C4 H2 119.6 . .
C65 C66 C61 111.3(4) . .
C65 C66 H97 109.4 . .
C61 C66 H97 109.4 . .
C65 C66 H98 109.4 . .
C61 C66 H98 109.4 . .
H97 C66 H98 108.0 . .
C5 C6 C7 118.6(5) . .
C5 C6 H4 120.7 . .
C7 C6 H4 120.7 . .
C64 C65 C66 111.6(5) . .
C64 C65 H95 109.3 . .
C66 C65 H95 109.3 . .
C64 C65 H96 109.3 . .
C66 C65 H96 109.3 . .
H95 C65 H96 108.0 . .
C65 C64 C63 111.0(4) . .
C65 C64 H93 109.4 . .
C63 C64 H93 109.4 . .
C65 C64 H94 109.4 . .
C63 C64 H94 109.4 . .
H93 C64 H94 108.0 . .
C61 C62 C63 112.4(4) . .
C61 C62 H89 109.1 . .
C63 C62 H89 109.1 . .
C61 C62 H90 109.1 . .
C63 C62 H90 109.1 . .
H89 C62 H90 107.9 . .
F11 C86 C85 120.7(5) . .
F11 C86 C87 114.8(5) . .
C85 C86 C87 124.5(6) . .
F13 C88 C89 121.5(6) . .
F13 C88 C87 120.5(6) . .
C89 C88 C87 118.0(6) . .
F14 C89 C88 119.0(6) . .
F14 C89 C90 120.8(6) . .
C88 C89 C90 120.2(6) . .
F12 C87 C88 119.5(6) . .
F12 C87 C86 120.7(6) . .
C88 C87 C86 119.8(6) . .

loop_
_geom_bond_atom_site_label_1
_geom_bond_atom_site_label_2
_geom_bond_distance
_geom_bond_site_symmetry_2
Pt2 P3 2.2608(12) .
Pt2 P4 2.3145(12) .
Pt2 Ge1 2.4308(5) .
Pt2 Pt1 2.9397(4) .
Pt2 H111 1.851(10) .
Pt1 P1 2.2599(12) .
Pt1 P2 2.3321(12) .
Pt1 Ge1 2.4403(5) .
Pt1 H111 1.847(10) .
Ge1 C1 2.025(5) .
Ge1 Cl1 2.2057(15) .
P2 C22 1.847(5) .
P2 C35 1.856(5) .
P2 C41 1.855(5) .
P4 C48 1.845(5) .
P4 C67 1.851(5) .
P4 C61 1.857(5) .
P1 C23 1.840(5) .
P1 C21 1.841(5) .
P1 C29 1.857(5) .
P3 C55 1.838(5) .
P3 C47 1.845(5) .
P3 C49 1.850(5) .
F3 C76 1.339(7) .
F5 C78 1.359(6) .
F4 C77 1.342(7) .
C75 F2 1.363(7) .
C75 C74 1.370(8) .
C75 C76 1.377(9) .
F9 C83 1.346(6) .
C14 C15 1.395(7) .
C14 C19 1.407(7) .
C14 C1 1.556(7) .
F10 C84 1.365(6) .
C85 C86 1.378(8) .
C85 C90 1.390(8) .
C85 B1 1.647(8) .
C69 C68 1.532(7) .
C69 C70 1.533(7) .
C69 H102 0.9900 .
C69 H103 0.9900 .
F6 C80 1.353(6) .
C61 C62 1.525(7) .
C61 C66 1.537(7) .
C61 H88 1.0000 .
C34 C29 1.523(7) .
C34 C33 1.530(7) .
C34 H38 0.9900 .
C34 H39 0.9900 .
F8 C82 1.342(6) .
F1 C74 1.350(7) .
C35 C40 1.509(7) .
C35 C36 1.540(7) .
C35 H40 1.0000 .
C50 C49 1.485(8) .
C50 C51 1.526(9) .
C50 H67 0.9900 .
C50 H68 0.9900 .
C32 C31 1.508(8) .
C32 C33 1.513(7) .
C32 H34 0.9900 .
C32 H35 0.9900 .
F7 C81 1.362(6) .
C49 C54 1.544(8) .
C49 H66 1.0000 .
C67 C68 1.517(7) .
C67 C72 1.549(7) .
C67 H99 1.0000 .
C27 C26 1.512(7) .
C27 C28 1.532(7) .
C27 H25 0.9900 .
C27 H26 0.9900 .
C28 C23 1.538(6) .
C28 H27 0.9900 .
C28 H28 0.9900 .
C18 C17 1.376(8) .
C18 C19 1.396(7) .
C18 H12 0.9500 .
C9 C8 1.399(7) .
C9 C10 1.404(7) .
C9 H5 0.9500 .
C11 C10 1.381(7) .
C11 C12 1.395(7) .
C11 H7 0.9500 .
C26 C25 1.517(7) .
C26 H23 0.9900 .
C26 H24 0.9900 .
C16 C15 1.384(7) .
C16 C17 1.390(8) .
C16 H10 0.9500 .
C8 C13 1.411(7) .
C8 C1 1.532(6) .
C21 C22 1.534(6) .
C21 H14 0.9900 .
C21 H15 0.9900 .
C80 C81 1.373(8) .
C80 C79 1.385(7) .
C19 C20 1.519(7) .
C29 C30 1.533(6) .
C29 H29 1.0000 .
C13 C12 1.370(7) .
C13 C20 1.517(7) .
C36 C37 1.524(7) .
C36 H41 0.9900 .
C36 H42 0.9900 .
C43 C44 1.524(8) .
C43 C42 1.530(7) .
C43 H54 0.9900 .
C43 H55 0.9900 .
C74 C73 1.387(8) .
C52 C53 1.522(9) .
C52 C51 1.557(9) .
C52 H71 0.9900 .
C52 H72 0.9900 .
C12 H8 0.9500 .
C23 C24 1.538(7) .
C23 H18 1.0000 .
C10 H6 0.9500 .
C70 C71 1.522(8) .
C70 H104 0.9900 .
C70 H105 0.9900 .
C33 H36 0.9900 .
C33 H37 0.9900 .
C17 H11 0.9500 .
C72 C71 1.530(7) .
C72 H108 0.9900 .
C72 H109 0.9900 .
C71 H106 0.9900 .
C71 H107 0.9900 .
C24 C25 1.520(7) .
C24 H19 0.9900 .
C24 H20 0.9900 .
C37 C38 1.519(8) .
C37 H43 0.9900 .
C37 H44 0.9900 .
C41 C42 1.538(7) .
C41 C46 1.548(7) .
C41 H51 1.0000 .
C76 C77 1.367(9) .
C1 C2 1.536(6) .
C78 C73 1.376(8) .
C78 C77 1.387(8) .
C45 C44 1.515(8) .
C45 C46 1.525(7) .
C45 H58 0.9900 .
C45 H59 0.9900 .
C46 H60 0.9900 .
C46 H61 0.9900 .
C55 C60 1.536(7) .
C55 C56 1.557(8) .
C55 H77 1.0000 .
C22 H16 0.9900 .
C22 H17 0.9900 .
C54 C53 1.534(8) .
C54 H75 0.9900 .
C54 H76 0.9900 .
C44 H56 0.9900 .
C44 H57 0.9900 .
C56 C57 1.517(8) .
C56 H78 0.9900 .
C56 H79 0.9900 .
C82 C81 1.368(8) .
C82 C83 1.382(8) .
C73 B1 1.635(8) .
C68 H100 0.9900 .
C68 H101 0.9900 .
C38 C39 1.513(8) .
C38 H45 0.9900 .
C38 H46 0.9900 .
C51 H69 0.9900 .
C51 H70 0.9900 .
C79 C84 1.393(7) .
C79 B1 1.642(8) .
C25 H21 0.9900 .
C25 H22 0.9900 .
C39 C40 1.538(7) .
C39 H47 0.9900 .
C39 H48 0.9900 .
C15 H9 0.9500 .
C53 H73 0.9900 .
C53 H74 0.9900 .
C42 H52 0.9900 .
C42 H53 0.9900 .
C31 C30 1.537(7) .
C31 H32 0.9900 .
C31 H33 0.9900 .
C84 C83 1.372(8) .
C40 H49 0.9900 .
C40 H50 0.9900 .
C30 H30 0.9900 .
C30 H31 0.9900 .
C48 C47 1.532(7) .
C48 H64 0.9900 .
C48 H65 0.9900 .
C58 C59 1.502(11) .
C58 C57 1.534(10) .
C58 H82 0.9900 .
C58 H83 0.9900 .
C47 H62 0.9900 .
C47 H63 0.9900 .
B1 H110 1.11(5) .
C57 H80 0.9900 .
C57 H81 0.9900 .
C60 C59 1.538(8) .
C60 H86 0.9900 .
C60 H87 0.9900 .
C59 H84 0.9900 .
C59 H85 0.9900 .
F15 C90 1.364(7) .
C2 C3 1.391(7) .
C2 C7 1.393(7) .
C20 C7 1.521(7) .
C20 H13 1.0000 .
C7 C6 1.405(7) .
C63 C64 1.519(8) .
C63 C62 1.528(7) .
C63 H91 0.9900 .
C63 H92 0.9900 .
C3 C4 1.393(7) .
C3 H1 0.9500 .
C90 C89 1.366(8) .
C5 C4 1.379(8) .
C5 C6 1.389(8) .
C5 H3 0.9500 .
C4 H2 0.9500 .
C66 C65 1.529(7) .
C66 H97 0.9900 .
C66 H98 0.9900 .
C6 H4 0.9500 .
C65 C64 1.519(8) .
C65 H95 0.9900 .
C65 H96 0.9900 .
C64 H93 0.9900 .
C64 H94 0.9900 .
C62 H89 0.9900 .
C62 H90 0.9900 .
F11 C86 1.365(7) .
F14 C89 1.358(7) .
F13 C88 1.342(7) .
F12 C87 1.354(7) .
C86 C87 1.380(9) .
C88 C89 1.365(9) .
C88 C87 1.378(9) .

loop_
_geom_torsion_atom_site_label_1
_geom_torsion_atom_site_label_2
_geom_torsion_atom_site_label_3
_geom_torsion_atom_site_label_4
_geom_torsion
_geom_torsion_site_symmetry_1
_geom_torsion_site_symmetry_2
_geom_torsion_site_symmetry_3
_geom_torsion_site_symmetry_4
P3 Pt2 Pt1 P1 -15.82(10) . . . .
P4 Pt2 Pt1 P1 157.97(8) . . . .
Ge1 Pt2 Pt1 P1 -16.44(7) . . . .
P3 Pt2 Pt1 P2 170.60(8) . . . .
P4 Pt2 Pt1 P2 -15.62(5) . . . .
Ge1 Pt2 Pt1 P2 169.98(4) . . . .
P3 Pt2 Pt1 Ge1 0.62(7) . . . .
P4 Pt2 Pt1 Ge1 174.40(4) . . . .
P3 Pt2 Ge1 C1 -57.83(17) . . . .
P4 Pt2 Ge1 C1 89.6(3) . . . .
Pt1 Pt2 Ge1 C1 121.89(17) . . . .
P3 Pt2 Ge1 Cl1 70.70(6) . . . .
P4 Pt2 Ge1 Cl1 -141.9(2) . . . .
Pt1 Pt2 Ge1 Cl1 -109.58(5) . . . .
P3 Pt2 Ge1 Pt1 -179.72(3) . . . .
P4 Pt2 Ge1 Pt1 -32.3(2) . . . .
P1 Pt1 Ge1 C1 48.59(16) . . . .
P2 Pt1 Ge1 C1 -169.4(2) . . . .
Pt2 Pt1 Ge1 C1 -124.30(16) . . . .
P1 Pt1 Ge1 Cl1 -80.32(6) . . . .
P2 Pt1 Ge1 Cl1 61.65(16) . . . .
Pt2 Pt1 Ge1 Cl1 106.79(5) . . . .
P1 Pt1 Ge1 Pt2 172.89(3) . . . .
P2 Pt1 Ge1 Pt2 -45.14(15) . . . .
P1 Pt1 P2 C22 8.14(17) . . . .
Ge1 Pt1 P2 C22 -134.9(2) . . . .
Pt2 Pt1 P2 C22 -174.60(16) . . . .
P1 Pt1 P2 C35 -110.68(17) . . . .
Ge1 Pt1 P2 C35 106.3(2) . . . .
Pt2 Pt1 P2 C35 66.59(18) . . . .
P1 Pt1 P2 C41 121.97(18) . . . .
Ge1 Pt1 P2 C41 -21.1(3) . . . .
Pt2 Pt1 P2 C41 -60.77(18) . . . .
P3 Pt2 P4 C48 11.35(16) . . . .
Ge1 Pt2 P4 C48 -136.6(2) . . . .
Pt1 Pt2 P4 C48 -165.83(16) . . . .
P3 Pt2 P4 C67 -105.85(18) . . . .
Ge1 Pt2 P4 C67 106.2(3) . . . .
Pt1 Pt2 P4 C67 76.97(18) . . . .
P3 Pt2 P4 C61 126.46(18) . . . .
Ge1 Pt2 P4 C61 -21.5(3) . . . .
Pt1 Pt2 P4 C61 -50.73(19) . . . .
P2 Pt1 P1 C23 128.36(17) . . . .
Ge1 Pt1 P1 C23 -59.32(17) . . . .
Pt2 Pt1 P1 C23 -46.0(2) . . . .
P2 Pt1 P1 C21 13.68(17) . . . .
Ge1 Pt1 P1 C21 -174.01(17) . . . .
Pt2 Pt1 P1 C21 -160.65(17) . . . .
P2 Pt1 P1 C29 -104.99(18) . . . .
Ge1 Pt1 P1 C29 67.33(18) . . . .
Pt2 Pt1 P1 C29 80.68(19) . . . .
P4 Pt2 P3 C55 122.42(19) . . . .
Ge1 Pt2 P3 C55 -62.52(19) . . . .
Pt1 Pt2 P3 C55 -63.0(2) . . . .
P4 Pt2 P3 C47 6.88(18) . . . .
Ge1 Pt2 P3 C47 -178.05(18) . . . .
Pt1 Pt2 P3 C47 -178.55(17) . . . .
P4 Pt2 P3 C49 -110.22(18) . . . .
Ge1 Pt2 P3 C49 64.85(18) . . . .
Pt1 Pt2 P3 C49 64.3(2) . . . .
C48 P4 C61 C62 71.5(4) . . . .
C67 P4 C61 C62 -179.8(3) . . . .
Pt2 P4 C61 C62 -45.2(4) . . . .
C48 P4 C61 C66 -54.4(4) . . . .
C67 P4 C61 C66 54.2(4) . . . .
Pt2 P4 C61 C66 -171.2(3) . . . .
C22 P2 C35 C40 63.6(4) . . . .
C41 P2 C35 C40 -46.8(4) . . . .
Pt1 P2 C35 C40 -177.8(3) . . . .
C22 P2 C35 C36 -63.9(4) . . . .
C41 P2 C35 C36 -174.3(3) . . . .
Pt1 P2 C35 C36 54.7(4) . . . .
C51 C50 C49 C54 -54.2(7) . . . .
C51 C50 C49 P3 175.4(4) . . . .
C55 P3 C49 C50 -40.1(5) . . . .
C47 P3 C49 C50 70.9(5) . . . .
Pt2 P3 C49 C50 -170.7(4) . . . .
C55 P3 C49 C54 -171.5(4) . . . .
C47 P3 C49 C54 -60.5(4) . . . .
Pt2 P3 C49 C54 57.9(4) . . . .
C48 P4 C67 C68 176.0(4) . . . .
C61 P4 C67 C68 67.7(4) . . . .
Pt2 P4 C67 C68 -65.6(4) . . . .
C48 P4 C67 C72 -60.6(4) . . . .
C61 P4 C67 C72 -168.8(3) . . . .
Pt2 P4 C67 C72 57.9(4) . . . .
C26 C27 C28 C23 -55.2(6) . . . .
C28 C27 C26 C25 55.4(6) . . . .
C10 C9 C8 C13 -3.5(7) . . . .
C10 C9 C8 C1 -175.4(4) . . . .
C23 P1 C21 C22 -162.8(3) . . . .
C29 P1 C21 C22 85.5(4) . . . .
Pt1 P1 C21 C22 -38.8(4) . . . .
C17 C18 C19 C14 1.4(7) . . . .
C17 C18 C19 C20 -170.4(5) . . . .
C15 C14 C19 C18 -4.0(7) . . . .
C1 C14 C19 C18 -177.4(4) . . . .
C15 C14 C19 C20 168.7(4) . . . .
C1 C14 C19 C20 -4.7(6) . . . .
C33 C34 C29 C30 59.4(5) . . . .
C33 C34 C29 P1 -170.8(3) . . . .
C23 P1 C29 C34 146.8(4) . . . .
C21 P1 C29 C34 -104.0(4) . . . .
Pt1 P1 C29 C34 14.8(4) . . . .
C23 P1 C29 C30 -86.1(4) . . . .
C21 P1 C29 C30 23.1(4) . . . .
Pt1 P1 C29 C30 141.9(3) . . . .
C9 C8 C13 C12 4.2(7) . . . .
C1 C8 C13 C12 177.1(4) . . . .
C9 C8 C13 C20 -168.9(4) . . . .
C1 C8 C13 C20 3.9(6) . . . .
C40 C35 C36 C37 52.2(6) . . . .
P2 C35 C36 C37 -177.8(4) . . . .
F2 C75 C74 F1 0.5(8) . . . .
C76 C75 C74 F1 -179.2(5) . . . .
F2 C75 C74 C73 179.7(5) . . . .
C76 C75 C74 C73 0.0(9) . . . .
C8 C13 C12 C11 -2.3(7) . . . .
C20 C13 C12 C11 170.0(5) . . . .
C10 C11 C12 C13 -0.5(7) . . . .
C27 C28 C23 C24 55.4(5) . . . .
C27 C28 C23 P1 -176.1(3) . . . .
C21 P1 C23 C28 -66.0(4) . . . .
C29 P1 C23 C28 46.0(4) . . . .
Pt1 P1 C23 C28 177.0(3) . . . .
C21 P1 C23 C24 61.7(4) . . . .
C29 P1 C23 C24 173.6(3) . . . .
Pt1 P1 C23 C24 -55.3(4) . . . .
C12 C11 C10 C9 1.1(7) . . . .
C8 C9 C10 C11 0.9(7) . . . .
C68 C69 C70 C71 52.5(6) . . . .
C31 C32 C33 C34 51.9(6) . . . .
C29 C34 C33 C32 -56.6(6) . . . .
C19 C18 C17 C16 1.8(8) . . . .
C15 C16 C17 C18 -2.4(8) . . . .
C68 C67 C72 C71 -59.4(5) . . . .
P4 C67 C72 C71 175.9(3) . . . .
C69 C70 C71 C72 -54.6(7) . . . .
C67 C72 C71 C70 57.8(6) . . . .
C28 C23 C24 C25 -55.7(6) . . . .
P1 C23 C24 C25 174.5(4) . . . .
C35 C36 C37 C38 -56.2(6) . . . .
C22 P2 C41 C42 -34.5(4) . . . .
C35 P2 C41 C42 78.0(4) . . . .
Pt1 P2 C41 C42 -150.0(3) . . . .
C22 P2 C41 C46 89.3(4) . . . .
C35 P2 C41 C46 -158.1(3) . . . .
Pt1 P2 C41 C46 -26.1(4) . . . .
F2 C75 C76 F3 -2.1(8) . . . .
C74 C75 C76 F3 177.5(5) . . . .
F2 C75 C76 C77 177.9(5) . . . .
C74 C75 C76 C77 -2.4(9) . . . .
C9 C8 C1 C2 -138.8(5) . . . .
C13 C8 C1 C2 49.1(5) . . . .
C9 C8 C1 C14 111.6(5) . . . .
C13 C8 C1 C14 -60.5(5) . . . .
C9 C8 C1 Ge1 -17.2(6) . . . .
C13 C8 C1 Ge1 170.7(3) . . . .
C15 C14 C1 C8 -112.0(5) . . . .
C19 C14 C1 C8 60.7(5) . . . .
C15 C14 C1 C2 137.0(5) . . . .
C19 C14 C1 C2 -50.3(5) . . . .
C15 C14 C1 Ge1 14.5(6) . . . .
C19 C14 C1 Ge1 -172.8(3) . . . .
Cl1 Ge1 C1 C8 61.5(3) . . . .
Pt2 Ge1 C1 C8 -167.3(2) . . . .
Pt1 Ge1 C1 C8 -71.1(4) . . . .
Cl1 Ge1 C1 C2 -177.4(3) . . . .
Pt2 Ge1 C1 C2 -46.2(4) . . . .
Pt1 Ge1 C1 C2 50.0(3) . . . .
Cl1 Ge1 C1 C14 -56.4(4) . . . .
Pt2 Ge1 C1 C14 74.8(4) . . . .
Pt1 Ge1 C1 C14 171.0(3) . . . .
C44 C45 C46 C41 53.8(6) . . . .
C42 C41 C46 C45 -55.4(6) . . . .
P2 C41 C46 C45 176.1(4) . . . .
C47 P3 C55 C60 -41.2(5) . . . .
C49 P3 C55 C60 71.4(5) . . . .
Pt2 P3 C55 C60 -159.3(4) . . . .
C47 P3 C55 C56 82.8(4) . . . .
C49 P3 C55 C56 -164.6(4) . . . .
Pt2 P3 C55 C56 -35.3(4) . . . .
P1 C21 C22 P2 47.2(4) . . . .
C35 P2 C22 C21 91.7(4) . . . .
C41 P2 C22 C21 -155.1(3) . . . .
Pt1 P2 C22 C21 -33.6(3) . . . .
C50 C49 C54 C53 54.4(7) . . . .
P3 C49 C54 C53 -170.4(4) . . . .
C46 C45 C44 C43 -53.7(6) . . . .
C42 C43 C44 C45 57.0(6) . . . .
C60 C55 C56 C57 -59.6(6) . . . .
P3 C55 C56 C57 171.7(4) . . . .
F3 C76 C77 F4 1.8(9) . . . .
C75 C76 C77 F4 -178.2(5) . . . .
F3 C76 C77 C78 -176.8(5) . . . .
C75 C76 C77 C78 3.2(9) . . . .
F5 C78 C77 F4 -2.4(8) . . . .
C73 C78 C77 F4 179.8(5) . . . .
F5 C78 C77 C76 176.2(5) . . . .
C73 C78 C77 C76 -1.6(9) . . . .
F5 C78 C73 C74 -178.4(5) . . . .
C77 C78 C73 C74 -0.7(8) . . . .
F5 C78 C73 B1 1.7(8) . . . .
C77 C78 C73 B1 179.3(5) . . . .
F1 C74 C73 C78 -179.3(5) . . . .
C75 C74 C73 C78 1.5(8) . . . .
F1 C74 C73 B1 0.6(7) . . . .
C75 C74 C73 B1 -178.6(5) . . . .
C72 C67 C68 C69 59.4(6) . . . .
P4 C67 C68 C69 -175.4(4) . . . .
C70 C69 C68 C67 -56.1(6) . . . .
C36 C37 C38 C39 58.3(6) . . . .
F8 C82 C81 F7 0.4(8) . . . .
C83 C82 C81 F7 179.1(5) . . . .
F8 C82 C81 C80 179.1(5) . . . .
C83 C82 C81 C80 -2.2(8) . . . .
F6 C80 C81 F7 0.2(8) . . . .
C79 C80 C81 F7 -178.8(5) . . . .
F6 C80 C81 C82 -178.5(5) . . . .
C79 C80 C81 C82 2.5(9) . . . .
C49 C50 C51 C52 55.7(7) . . . .
C53 C52 C51 C50 -57.1(7) . . . .
F6 C80 C79 C84 179.5(5) . . . .
C81 C80 C79 C84 -1.5(8) . . . .
F6 C80 C79 B1 -0.9(8) . . . .
C81 C80 C79 B1 178.1(5) . . . .
C27 C26 C25 C24 -56.2(6) . . . .
C23 C24 C25 C26 56.1(6) . . . .
C37 C38 C39 C40 -56.9(6) . . . .
C17 C16 C15 C14 -0.3(8) . . . .
C19 C14 C15 C16 3.4(7) . . . .
C1 C14 C15 C16 175.8(5) . . . .
C51 C52 C53 C54 57.5(7) . . . .
C49 C54 C53 C52 -56.2(7) . . . .
C44 C43 C42 C41 -59.7(6) . . . .
C46 C41 C42 C43 57.9(6) . . . .
P2 C41 C42 C43 -178.4(4) . . . .
C33 C32 C31 C30 -51.0(7) . . . .
C80 C79 C84 F10 -177.8(5) . . . .
B1 C79 C84 F10 2.6(8) . . . .
C80 C79 C84 C83 0.5(8) . . . .
B1 C79 C84 C83 -179.1(5) . . . .
C36 C35 C40 C39 -50.7(6) . . . .
P2 C35 C40 C39 -177.3(4) . . . .
C38 C39 C40 C35 54.0(6) . . . .
C34 C29 C30 C31 -57.4(6) . . . .
P1 C29 C30 C31 173.5(4) . . . .
C32 C31 C30 C29 53.7(6) . . . .
F10 C84 C83 F9 -0.6(8) . . . .
C79 C84 C83 F9 -178.9(5) . . . .
F10 C84 C83 C82 178.0(5) . . . .
C79 C84 C83 C82 -0.4(9) . . . .
F8 C82 C83 F9 -1.5(8) . . . .
C81 C82 C83 F9 179.8(5) . . . .
F8 C82 C83 C84 179.9(5) . . . .
C81 C82 C83 C84 1.2(8) . . . .
C67 P4 C48 C47 95.0(4) . . . .
C61 P4 C48 C47 -156.0(3) . . . .
Pt2 P4 C48 C47 -32.0(4) . . . .
P4 C48 C47 P3 39.7(4) . . . .
C55 P3 C47 C48 -151.8(4) . . . .
C49 P3 C47 C48 93.1(4) . . . .
Pt2 P3 C47 C48 -28.7(4) . . . .
C78 C73 B1 C79 -104.0(6) . . . .
C74 C73 B1 C79 76.1(6) . . . .
C78 C73 B1 C85 23.2(8) . . . .
C74 C73 B1 C85 -156.8(5) . . . .
C80 C79 B1 C73 -131.1(5) . . . .
C84 C79 B1 C73 48.5(7) . . . .
C80 C79 B1 C85 102.0(6) . . . .
C84 C79 B1 C85 -78.4(6) . . . .
C86 C85 B1 C73 -130.5(6) . . . .
C90 C85 B1 C73 53.3(6) . . . .
C86 C85 B1 C79 -6.2(8) . . . .
C90 C85 B1 C79 177.6(5) . . . .
C55 C56 C57 C58 54.9(8) . . . .
C59 C58 C57 C56 -52.3(10) . . . .
C56 C55 C60 C59 60.4(6) . . . .
P3 C55 C60 C59 -174.3(4) . . . .
C57 C58 C59 C60 53.6(8) . . . .
C55 C60 C59 C58 -58.2(7) . . . .
C8 C1 C2 C3 130.9(5) . . . .
C14 C1 C2 C3 -124.5(5) . . . .
Ge1 C1 C2 C3 4.7(6) . . . .
C8 C1 C2 C7 -50.4(5) . . . .
C14 C1 C2 C7 54.2(5) . . . .
Ge1 C1 C2 C7 -176.6(3) . . . .
C12 C13 C20 C19 -117.7(5) . . . .
C8 C13 C20 C19 55.2(5) . . . .
C12 C13 C20 C7 130.4(5) . . . .
C8 C13 C20 C7 -56.8(5) . . . .
C18 C19 C20 C13 117.6(5) . . . .
C14 C19 C20 C13 -54.7(5) . . . .
C18 C19 C20 C7 -129.6(5) . . . .
C14 C19 C20 C7 58.1(5) . . . .
C3 C2 C7 C6 -0.6(7) . . . .
C1 C2 C7 C6 -179.5(4) . . . .
C3 C2 C7 C20 177.2(5) . . . .
C1 C2 C7 C20 -1.6(6) . . . .
C13 C20 C7 C2 55.8(5) . . . .
C19 C20 C7 C2 -54.7(5) . . . .
C13 C20 C7 C6 -126.5(5) . . . .
C19 C20 C7 C6 123.1(5) . . . .
C7 C2 C3 C4 -0.2(8) . . . .
C1 C2 C3 C4 178.5(5) . . . .
C86 C85 C90 F15 179.0(5) . . . .
B1 C85 C90 F15 -4.3(7) . . . .
C86 C85 C90 C89 0.9(8) . . . .
B1 C85 C90 C89 177.7(5) . . . .
C6 C5 C4 C3 -0.2(9) . . . .
C2 C3 C4 C5 0.6(9) . . . .
C62 C61 C66 C65 54.4(6) . . . .
P4 C61 C66 C65 -179.6(4) . . . .
C4 C5 C6 C7 -0.6(8) . . . .
C2 C7 C6 C5 1.1(8) . . . .
C20 C7 C6 C5 -176.5(5) . . . .
C61 C66 C65 C64 -56.3(6) . . . .
C66 C65 C64 C63 55.8(6) . . . .
C62 C63 C64 C65 -54.1(6) . . . .
C66 C61 C62 C63 -53.1(6) . . . .
P4 C61 C62 C63 179.3(4) . . . .
C64 C63 C62 C61 53.4(6) . . . .
C90 C85 C86 F11 -179.7(5) . . . .
B1 C85 C86 F11 3.8(9) . . . .
C90 C85 C86 C87 -0.1(8) . . . .
B1 C85 C86 C87 -176.6(5) . . . .
F13 C88 C89 F14 -0.3(8) . . . .
C87 C88 C89 F14 -179.9(5) . . . .
F13 C88 C89 C90 -178.9(5) . . . .
C87 C88 C89 C90 1.5(9) . . . .
F15 C90 C89 F14 1.7(7) . . . .
C85 C90 C89 F14 179.8(5) . . . .
F15 C90 C89 C88 -179.8(5) . . . .
C85 C90 C89 C88 -1.7(9) . . . .
F13 C88 C87 F12 -0.3(9) . . . .
C89 C88 C87 F12 179.3(5) . . . .
F13 C88 C87 C86 179.6(5) . . . .
C89 C88 C87 C86 -0.8(9) . . . .
F11 C86 C87 F12 -0.4(8) . . . .
C85 C86 C87 F12 180.0(5) . . . .
F11 C86 C87 C88 179.7(5) . . . .
C85 C86 C87 C88 0.1(10) . . . .
